data_4123744
loop_
_publ_author_name
'Cai, Weizhao'
'G\/ladysiak, Andrzej'
'Anio\/la, Michalina'
'Smith, Vincent J.'
'Barbour, Leonard J.'
'Katrusiak, Andrzej'

_publ_section_title
;
 Giant Negative Area Compressibility Tunable in a Soft Porous Framework
 Material.
;
_journal_issue 29
_journal_name_full 'Journal of the American Chemical Society'
_journal_page_first 9296
_journal_page_last 9301
_journal_paper_doi 10.1021/jacs.5b03280
_journal_volume 137
_journal_year 2015
_chemical_formula_moiety 'C18 H12 N2 O3 Zn, H2 O'
_chemical_formula_sum 'C18 H14 N2 O4 Zn'
_chemical_formula_weight 387.68
_chemical_name_systematic
; 
 ? 
;
_space_group_IT_number 82
_symmetry_cell_setting tetragonal
_symmetry_space_group_name_Hall 'I -4'
_symmetry_space_group_name_H-M 'I -4'
_atom_sites_solution_hydrogens geom
_atom_sites_solution_primary direct
_atom_sites_solution_secondary difmap
_audit_creation_method SHELXL-97
_cell_angle_alpha 90.00
_cell_angle_beta 90.00
_cell_angle_gamma 90.00
_cell_formula_units_Z 8
_cell_length_a 26.082(6)
_cell_length_b 26.082(6)
_cell_length_c 5.053(2)
_cell_measurement_pressure 1080000
_cell_measurement_temperature 296(2)
_cell_volume 3437.4(18)
_computing_cell_refinement 'CrysAlis (Oxford Diffraction, 2010)'
_computing_data_collection 'CrysAlis (Oxford Diffraction, 2010)'
_computing_data_reduction 'CrysAlisRED (Oxford Diffraction, 2010)'
_computing_molecular_graphics 'Mercury (Macrae et al., 2008)'
_computing_publication_material 'SHELXL-97 (Sheldrick, 2008)'
_computing_structure_refinement 'SHELXL-97 (Sheldrick, 2008)'
_computing_structure_solution 'SHELXS-97 (Sheldrick, 2008)'
_diffrn_ambient_temperature 296(2)
_diffrn_measured_fraction_theta_full 0.318
_diffrn_measured_fraction_theta_max 0.318
_diffrn_measurement_device_type 'Oxford Diffraction Xcalibur Eos'
_diffrn_measurement_method
;HP omega scans - for more details see:
A. Budzianowski, A. Katrusiak in High-Pressure Crystallography
(Eds.: A. Katrusiak, P. F. McMillan),
Dordrecht: Kluwer Acad. Publ., 2004 pp.157-168
;
_diffrn_radiation_monochromator graphite
_diffrn_radiation_source 'fine-focus sealed tube'
_diffrn_radiation_type MoK\a
_diffrn_radiation_wavelength 0.71073
_diffrn_reflns_av_R_equivalents 0.4705
_diffrn_reflns_av_sigmaI/netI 0.3357
_diffrn_reflns_limit_h_max 42
_diffrn_reflns_limit_h_min -42
_diffrn_reflns_limit_k_max 8
_diffrn_reflns_limit_k_min -8
_diffrn_reflns_limit_l_max 8
_diffrn_reflns_limit_l_min -8
_diffrn_reflns_number 11902
_diffrn_reflns_theta_full 35.54
_diffrn_reflns_theta_max 35.54
_diffrn_reflns_theta_min 4.11
_exptl_absorpt_coefficient_mu 1.453
_exptl_absorpt_correction_T_max 0.8224
_exptl_absorpt_correction_T_min 0.5804
_exptl_absorpt_correction_type analytical
_exptl_absorpt_process_details
;
Katrusiak, A. (2003). REDSHABS - Program for correcting
reflections intensities for DAC absorption, gasket shadowing
and sample crystal absorption. Adam Mickiewicz University, Pozna\'n.
Katrusiak, A. (2004). Z. Kristallogr. 219, 461-467
;
_exptl_crystal_colour Brown
_exptl_crystal_density_diffrn 1.498
_exptl_crystal_density_method 'not measured'
_exptl_crystal_description Block
_exptl_crystal_F_000 1584
_exptl_crystal_size_max 0.42
_exptl_crystal_size_mid 0.24
_exptl_crystal_size_min 0.14
_refine_diff_density_max 0.226
_refine_diff_density_min -0.225
_refine_diff_density_rms 0.066
_refine_ls_abs_structure_details 'Flack H D (1983), Acta Cryst. A39, 876-881'
_refine_ls_abs_structure_Flack 0.27(12)
_refine_ls_extinction_coef 0.003(2)
_refine_ls_extinction_expression Fc^*^=kFc[1+0.001xFc^2^\l^3^/sin(2\q)]^-1/4^
_refine_ls_extinction_method SHELXL
_refine_ls_goodness_of_fit_ref 1.024
_refine_ls_hydrogen_treatment constr
_refine_ls_matrix_type full
_refine_ls_number_parameters 209
_refine_ls_number_reflns 2524
_refine_ls_number_restraints 364
_refine_ls_restrained_S_all 0.992
_refine_ls_R_factor_all 0.4125
_refine_ls_R_factor_gt 0.1571
_refine_ls_shift/su_max 0.000
_refine_ls_shift/su_mean 0.000
_refine_ls_structure_factor_coef Fsqd
_refine_ls_weighting_details 'calc w=1/[\s^2^(Fo^2^)+(0.2000P)^2^+3.8030P] where P=(Fo^2^+2Fc^2^)/3'
_refine_ls_weighting_scheme calc
_refine_ls_wR_factor_gt 0.3649
_refine_ls_wR_factor_ref 0.4974
_reflns_number_gt 642
_reflns_number_total 2524
_reflns_threshold_expression >2sigma(I)
_cod_data_source_file ja5b03280_si_003.cif
_cod_data_source_block 1H2O_1.08GPa_in_Silicone_Oil
_cod_depositor_comments
;
The following automatic conversions were performed:
'_atom_site_symetry_multiplicity' tag replaced with
'_atom_site_symmetry_multiplicity' tag as specified in the
replacement file
'/usr/data/users/saulius/crontab/automatic-downloads/rss-feeds/ACS/lib/lists/replacement-tags.lst'.

Automatic conversion script
Id: cif_correct_tags 3376 2015-05-07 07:48:27Z andrius 

The following automatic conversions were performed:

'_symmetry_cell_setting' value 'Tetragonal' changed to 'tetragonal'
according to
/usr/data/users/saulius/crontab/automatic-downloads/rss-feeds/ACS/lib/dictionaries/cif_core.dic
dictionary named 'cif_core.dic' version 2.4.2 from 2011-04-26.

Automatic conversion script
Id: cif_fix_values 3271 2015-04-21 07:52:19Z andrius 

 Adding full bibliography for 4123717--4123744.cif.
;
_cod_original_cell_volume 3437.5(19)
_cod_original_sg_symbol_Hall I-4
_cod_original_sg_symbol_H-M I-4
_cod_database_code 4123744

loop_
_symmetry_equiv_pos_as_xyz
'x, y, z'
'-x, -y, z'
'y, -x, -z'
'-y, x, -z'
'x+1/2, y+1/2, z+1/2'
'-x+1/2, -y+1/2, z+1/2'
'y+1/2, -x+1/2, -z+1/2'
'-y+1/2, x+1/2, -z+1/2'

loop_
_atom_site_label
_atom_site_type_symbol
_atom_site_fract_x
_atom_site_fract_y
_atom_site_fract_z
_atom_site_U_iso_or_equiv
_atom_site_adp_type
_atom_site_occupancy
_atom_site_symmetry_multiplicity
_atom_site_calc_flag
_atom_site_refinement_flags
_atom_site_disorder_assembly
_atom_site_disorder_group
Zn1 Zn 0.27581(14) 0.21562(12) 0.8426(9) 0.126(2) Uani 1 1 d DU . .
O1 O 0.2186(6) 0.2509(7) 1.011(3) 0.120(6) Uani 1 1 d DU . .
H1A H 0.1975 0.2621 0.8964 0.180 Uiso 1 1 d R . .
N1 N 0.2607(8) 0.1460(7) 0.862(4) 0.126(7) Uani 1 1 d DU . .
C1 C 0.2715(8) 0.1065(7) 1.011(4) 0.122(7) Uani 1 1 d DU . .
H1 H 0.2981 0.1089 1.1326 0.147 Uiso 1 1 calc R . .
N2 N 0.2446(5) 0.0620(8) 0.993(3) 0.097(5) Uani 1 1 d DU A .
C2 C 0.2154(5) 0.1198(7) 0.711(2) 0.116(8) Uani 1 1 d DU . .
O2 O 0.2744(10) -0.1633(8) 1.451(3) 0.144(9) Uani 1 1 d DU . .
C3 C 0.1856(5) 0.1416(5) 0.515(3) 0.084(6) Uani 1 1 d DU . .
H3 H 0.1914 0.1751 0.4603 0.101 Uiso 1 1 calc R . .
O3A O 0.307(2) -0.125(2) 1.860(11) 0.131(9) Uani 0.45(3) 1 d PU . .
O3B O 0.3268(16) -0.1178(17) 1.672(10) 0.131(9) Uani 0.55(3) 1 d PU . .
C4 C 0.1469(5) 0.1126(6) 0.402(2) 0.081(5) Uani 1 1 d DU . .
C5 C 0.1172(6) 0.1346(6) 0.207(3) 0.114(8) Uani 1 1 d DU . .
H5 H 0.1241 0.1682 0.1558 0.137 Uiso 1 1 calc R . .
C6 C 0.0776(5) 0.1085(8) 0.083(3) 0.124(9) Uani 1 1 d DU . .
H6 H 0.0575 0.1232 -0.0489 0.148 Uiso 1 1 calc R . .
C7 C 0.0703(5) 0.0586(8) 0.171(3) 0.107(7) Uani 1 1 d DU . .
H7 H 0.0443 0.0392 0.0945 0.129 Uiso 1 1 calc R . .
C8 C 0.0998(6) 0.0364(6) 0.368(3) 0.104(7) Uani 1 1 d DU . .
H8 H 0.0928 0.0029 0.4191 0.125 Uiso 1 1 calc R . .
C9 C 0.1395(4) 0.0626(6) 0.491(2) 0.091(6) Uani 1 1 d DU . .
C10 C 0.1692(5) 0.0407(6) 0.687(3) 0.089(6) Uani 1 1 d DU . .
H10 H 0.1626 0.0076 0.7474 0.107 Uiso 1 1 calc R . .
C11 C 0.2091(7) 0.0693(7) 0.791(4) 0.094(6) Uani 1 1 d DU . .
C12 C 0.2532(5) 0.0145(7) 1.111(3) 0.114(5) Uani 1 1 d DU . .
C15 C 0.2775(6) -0.0697(6) 1.405(4) 0.114(5) Uani 1 1 d DU . .
C13A C 0.2788(8) 0.0199(5) 1.349(4) 0.114(5) Uani 0.50(2) 1 d PDU A 1
H13A H 0.2877 0.0525 1.4073 0.137 Uiso 0.50(2) 1 calc PR A 1
C14A C 0.2914(9) -0.0221(7) 1.500(4) 0.114(5) Uani 0.50(2) 1 d PDU A 1
H14A H 0.3085 -0.0185 1.6605 0.137 Uiso 0.50(2) 1 calc PR A 1
C16A C 0.2518(9) -0.0767(6) 1.170(4) 0.114(5) Uani 0.50(2) 1 d PDU A 1
H16A H 0.2427 -0.1093 1.1115 0.137 Uiso 0.50(2) 1 calc PR A 1
C17A C 0.2401(9) -0.0337(8) 1.024(3) 0.114(5) Uani 0.50(2) 1 d PDU A 1
H17A H 0.2230 -0.0373 0.8636 0.137 Uiso 0.50(2) 1 calc PR A 1
C13B C 0.3009(6) 0.0110(7) 1.224(6) 0.114(5) Uani 0.50(2) 1 d PDU A 2
H13B H 0.3244 0.0374 1.1996 0.137 Uiso 0.50(2) 1 calc PR A 2
C14B C 0.3148(6) -0.0316(9) 1.376(6) 0.114(5) Uani 0.50(2) 1 d PDU A 2
H14B H 0.3470 -0.0344 1.4534 0.137 Uiso 0.50(2) 1 calc PR A 2
C16B C 0.2283(7) -0.0699(7) 1.297(6) 0.114(5) Uani 0.50(2) 1 d PDU A 2
H16B H 0.2048 -0.0963 1.3202 0.137 Uiso 0.50(2) 1 calc PR A 2
C17B C 0.2186(6) -0.0256(9) 1.150(6) 0.114(5) Uani 0.50(2) 1 d PDU A 2
H17B H 0.1864 -0.0225 1.0723 0.137 Uiso 0.50(2) 1 calc PR A 2
C18 C 0.2864(10) -0.1214(9) 1.532(6) 0.138(9) Uani 1 1 d DU A .
O1W O 0.3629(14) 0.1235(16) 1.336(8) 0.233(14) Uiso 1 1 d . . .
H1WA H 0.3716 0.1517 1.2649 0.280 Uiso 1 1 d R . .
H1WB H 0.3688 0.1259 1.5009 0.280 Uiso 1 1 d R . .

loop_
_atom_site_aniso_label
_atom_site_aniso_U_11
_atom_site_aniso_U_22
_atom_site_aniso_U_33
_atom_site_aniso_U_23
_atom_site_aniso_U_13
_atom_site_aniso_U_12
Zn1 0.090(3) 0.0698(19) 0.217(4) -0.007(2) -0.029(2) -0.010(4)
O1 0.095(10) 0.127(12) 0.138(11) 0.054(11) -0.007(9) 0.009(12)
N1 0.141(16) 0.092(7) 0.145(14) -0.005(9) -0.046(12) -0.044(10)
C1 0.128(15) 0.085(8) 0.153(14) -0.015(10) -0.043(11) -0.013(11)
N2 0.090(11) 0.094(7) 0.108(10) -0.001(8) -0.003(8) -0.015(9)
C2 0.126(17) 0.091(11) 0.130(15) 0.021(11) -0.035(12) -0.053(13)
O2 0.24(3) 0.090(8) 0.105(10) 0.048(9) -0.026(14) -0.036(19)
C3 0.082(12) 0.061(10) 0.110(11) -0.002(10) 0.003(9) -0.026(12)
O3A 0.126(16) 0.126(14) 0.142(12) 0.014(11) -0.021(14) 0.008(14)
O3B 0.126(16) 0.126(14) 0.142(12) 0.014(11) -0.021(14) 0.008(14)
C4 0.079(12) 0.059(8) 0.106(13) -0.010(9) -0.010(9) -0.009(11)
C5 0.16(2) 0.079(11) 0.099(13) -0.018(10) -0.040(13) -0.001(14)
C6 0.118(17) 0.145(16) 0.109(15) 0.023(14) -0.036(12) -0.022(18)
C7 0.095(13) 0.109(13) 0.118(14) -0.020(12) -0.014(10) -0.005(15)
C8 0.112(15) 0.058(9) 0.142(15) -0.023(11) -0.028(11) -0.017(12)
C9 0.075(13) 0.049(8) 0.147(15) -0.013(9) -0.020(10) -0.005(12)
C10 0.085(14) 0.060(10) 0.124(15) 0.012(11) -0.004(10) -0.025(13)
C11 0.048(10) 0.072(10) 0.162(16) 0.010(12) -0.006(8) -0.012(12)
C12 0.123(9) 0.093(5) 0.127(8) 0.001(6) -0.010(7) 0.004(7)
C15 0.123(9) 0.093(5) 0.127(8) 0.001(6) -0.010(7) 0.004(7)
C13A 0.123(9) 0.093(5) 0.127(8) 0.001(6) -0.010(7) 0.004(7)
C14A 0.123(9) 0.093(5) 0.127(8) 0.001(6) -0.010(7) 0.004(7)
C16A 0.123(9) 0.093(5) 0.127(8) 0.001(6) -0.010(7) 0.004(7)
C17A 0.123(9) 0.093(5) 0.127(8) 0.001(6) -0.010(7) 0.004(7)
C13B 0.123(9) 0.093(5) 0.127(8) 0.001(6) -0.010(7) 0.004(7)
C14B 0.123(9) 0.093(5) 0.127(8) 0.001(6) -0.010(7) 0.004(7)
C16B 0.123(9) 0.093(5) 0.127(8) 0.001(6) -0.010(7) 0.004(7)
C17B 0.123(9) 0.093(5) 0.127(8) 0.001(6) -0.010(7) 0.004(7)
C18 0.151(18) 0.105(8) 0.158(14) 0.021(11) -0.044(15) -0.018(12)

loop_
_atom_type_symbol
_atom_type_description
_atom_type_scat_dispersion_real
_atom_type_scat_dispersion_imag
_atom_type_scat_source
C C 0.0033 0.0016 'International Tables Vol C Tables 4.2.6.8 and 6.1.1.4'
H H 0.0000 0.0000 'International Tables Vol C Tables 4.2.6.8 and 6.1.1.4'
N N 0.0061 0.0033 'International Tables Vol C Tables 4.2.6.8 and 6.1.1.4'
O O 0.0106 0.0060 'International Tables Vol C Tables 4.2.6.8 and 6.1.1.4'
Zn Zn 0.2839 1.4301 'International Tables Vol C Tables 4.2.6.8 and 6.1.1.4'

loop_
_geom_angle_atom_site_label_1
_geom_angle_atom_site_label_2
_geom_angle_atom_site_label_3
_geom_angle
_geom_angle_site_symmetry_1
_geom_angle_site_symmetry_3
N1 Zn1 O1 120.9(8) . 6_554
N1 Zn1 O2 106.1(10) . 7_557
O1 Zn1 O2 110.8(9) 6_554 7_557
N1 Zn1 O1 106.0(8) . .
O1 Zn1 O1 103.1(4) 6_554 .
O2 Zn1 O1 109.5(8) 7_557 .
Zn1 O1 Zn1 123.0(9) 6 .
C1 N1 C2 95.6(18) . .
C1 N1 Zn1 139.0(17) . .
C2 N1 Zn1 124.1(14) . .
N1 C1 N2 122(2) . .
C1 N2 C11 106(2) . .
C1 N2 C12 130.3(14) . .
C11 N2 C12 122.9(17) . .
C3 C2 C11 122.2(11) . .
C3 C2 N1 126.5(13) . .
C11 C2 N1 111.2(13) . .
C18 O2 Zn1 122.1(17) . 8_547
C2 C3 C4 118.6(5) . .
O3B O3A C18 46(3) . .
O3A O3B C18 95(4) . .
C5 C4 C3 118.4(11) . .
C5 C4 C9 122.9(11) . .
C3 C4 C9 118.7(10) . .
C4 C5 C6 122.4(6) . .
C5 C6 C7 114.7(10) . .
C8 C7 C6 123.1(11) . .
C7 C8 C9 122.1(9) . .
C10 C9 C8 122.4(12) . .
C10 C9 C4 122.8(11) . .
C8 C9 C4 114.9(11) . .
C9 C10 C11 118.0(8) . .
C10 C11 C2 119.4(11) . .
C10 C11 N2 134.9(15) . .
C2 C11 N2 105.3(14) . .
C13B C12 C17A 107.3(9) . .
C13B C12 C13A 37.4(12) . .
C17A C12 C13A 119.3(6) . .
C13B C12 N2 112.6(12) . .
C17A C12 N2 129.6(15) . .
C13A C12 N2 111.1(16) . .
C13B C12 C17B 118.5(5) . .
C17A C12 C17B 36.8(13) . .
C13A C12 C17B 105.3(9) . .
N2 C12 C17B 128.5(11) . .
C16A C15 C14A 123.3(9) . .
C16A C15 C16B 38.2(13) . .
C14A C15 C16B 112.3(11) . .
C16A C15 C14B 110.1(11) . .
C14A C15 C14B 38.3(13) . .
C16B C15 C14B 127.0(9) . .
C16A C15 C18 109(2) . .
C14A C15 C18 128(2) . .
C16B C15 C18 107.7(16) . .
C14B C15 C18 124.9(15) . .
C14A C13A C12 121.2(4) . .
C13A C14A C15 117.4(5) . .
C15 C16A C17A 117.4(5) . .
C12 C17A C16A 121.4(2) . .
C12 C13B C14B 121.1(4) . .
C15 C14B C13B 116.2(5) . .
C15 C16B C17B 111.8(5) . .
C16B C17B C12 125.3(3) . .
O2 C18 O3B 118(3) . .
O2 C18 C15 129(3) . .
O3B C18 C15 107(3) . .
O2 C18 O3A 111(2) . .
O3B C18 O3A 39(2) . .
C15 C18 O3A 120(3) . .

loop_
_geom_bond_atom_site_label_1
_geom_bond_atom_site_label_2
_geom_bond_distance
_geom_bond_site_symmetry_2
Zn1 N1 1.86(2) .
Zn1 O1 1.897(15) 6_554
Zn1 O2 1.917(17) 7_557
Zn1 O1 1.947(14) .
O1 Zn1 1.897(15) 6
N1 C1 1.3049(11) .
N1 C2 1.56(3) .
C1 N2 1.3581(11) .
N2 C11 1.3899(11) .
N2 C12 1.39(2) .
C2 C3 1.3821(11) .
C2 C11 1.386(8) .
O2 C18 1.21(3) .
O2 Zn1 1.917(17) 8_547
C3 C4 1.385(8) .
O3A O3B 1.10(5) .
O3A C18 1.75(6) .
O3B C18 1.27(4) .
C4 C5 1.3821(11) .
C4 C9 1.390(8) .
C5 C6 1.386(8) .
C6 C7 1.388(8) .
C7 C8 1.385(8) .
C8 C9 1.387(8) .
C9 C10 1.383(8) .
C10 C11 1.384(8) .
C12 C13B 1.3725(10) .
C12 C17A 1.376(8) .
C12 C13A 1.3819(11) .
C12 C17B 1.397(7) .
C15 C16A 1.376(7) .
C15 C14A 1.381(7) .
C15 C16B 1.395(7) .
C15 C14B 1.398(7) .
C15 C18 1.5100(11) .
C13A C14A 1.376(5) .
C16A C17A 1.376(5) .
C13B C14B 1.399(7) .
C16B C17B 1.396(7) .

loop_
_geom_torsion_atom_site_label_1
_geom_torsion_atom_site_label_2
_geom_torsion_atom_site_label_3
_geom_torsion_atom_site_label_4
_geom_torsion
_geom_torsion_site_symmetry_1
_geom_torsion_site_symmetry_4
N1 Zn1 O1 Zn1 109.4(13) . 6
O1 Zn1 O1 Zn1 -122.6(16) 6_554 6
O2 Zn1 O1 Zn1 -4.7(14) 7_557 6
O1 Zn1 N1 C1 146.5(11) 6_554 .
O2 Zn1 N1 C1 19.3(14) 7_557 .
O1 Zn1 N1 C1 -97.1(13) . .
O1 Zn1 N1 C2 -49.8(11) 6_554 .
O2 Zn1 N1 C2 -176.9(8) 7_557 .
O1 Zn1 N1 C2 66.7(9) . .
C2 N1 C1 N2 0.1(2) . .
Zn1 N1 C1 N2 166.7(14) . .
N1 C1 N2 C11 2.0(12) . .
N1 C1 N2 C12 172.4(10) . .
C1 N1 C2 C3 180.0(3) . .
Zn1 N1 C2 C3 10.6(11) . .
C1 N1 C2 C11 -2.3(12) . .
Zn1 N1 C2 C11 -171.7(16) . .
C11 C2 C3 C4 2.5(14) . .
N1 C2 C3 C4 179.9(14) . .
C2 C3 C4 C5 180.0(4) . .
C2 C3 C4 C9 0.1(7) . .
C3 C4 C5 C6 -179.9(5) . .
C9 C4 C5 C6 0.0(8) . .
C4 C5 C6 C7 -0.1(7) . .
C5 C6 C7 C8 0.3(7) . .
C6 C7 C8 C9 -0.4(8) . .
C7 C8 C9 C10 -179.9(5) . .
C7 C8 C9 C4 0.3(7) . .
C5 C4 C9 C10 -179.9(5) . .
C3 C4 C9 C10 0.0(7) . .
C5 C4 C9 C8 -0.2(7) . .
C3 C4 C9 C8 179.8(5) . .
C8 C9 C10 C11 177.7(13) . .
C4 C9 C10 C11 -2.5(14) . .
C9 C10 C11 C2 5(3) . .
C9 C10 C11 N2 176(2) . .
C3 C2 C11 C10 -5(3) . .
N1 C2 C11 C10 177.1(15) . .
C3 C2 C11 N2 -178.6(8) . .
N1 C2 C11 N2 3.5(19) . .
C1 N2 C11 C10 -175(2) . .
C12 N2 C11 C10 13(4) . .
C1 N2 C11 C2 -3.3(18) . .
C12 N2 C11 C2 -174.5(10) . .
C1 N2 C12 C13B -12.5(17) . .
C11 N2 C12 C13B 156(2) . .
C1 N2 C12 C17A -152.1(13) . .
C11 N2 C12 C17A 16.9(19) . .
C1 N2 C12 C13A 28.0(13) . .
C11 N2 C12 C13A -163.1(18) . .
C1 N2 C12 C17B 160.0(17) . .
C11 N2 C12 C17B -31(3) . .
C13B C12 C13A C14A -80.1(7) . .
C17A C12 C13A C14A -0.1(3) . .
N2 C12 C13A C14A 179.9(3) . .
C17B C12 C13A C14A 37.0(10) . .
C12 C13A C14A C15 0.2(3) . .
C16A C15 C14A C13A -0.6(7) . .
C16B C15 C14A C13A -42.3(12) . .
C14B C15 C14A C13A 79.8(6) . .
C18 C15 C14A C13A -179.7(5) . .
C14A C15 C16A C17A 0.7(9) . .
C16B C15 C16A C17A 85.0(10) . .
C14B C15 C16A C17A -39.8(13) . .
C18 C15 C16A C17A 180.0(5) . .
C13B C12 C17A C16A 39.0(12) . .
C13A C12 C17A C16A 0.2(7) . .
N2 C12 C17A C16A -179.8(5) . .
C17B C12 C17A C16A -75.6(8) . .
C15 C16A C17A C12 -0.5(9) . .
C17A C12 C13B C14B -38.3(11) . .
C13A C12 C13B C14B 77.6(7) . .
N2 C12 C13B C14B 173.3(11) . .
C17B C12 C13B C14B 0.0(3) . .
C16A C15 C14B C13B 39.9(11) . .
C14A C15 C14B C13B -78.7(6) . .
C16B C15 C14B C13B 0.5(7) . .
C18 C15 C14B C13B 172.3(18) . .
C12 C13B C14B C15 -0.1(3) . .
C16A C15 C16B C17B -75.4(8) . .
C14A C15 C16B C17B 40.5(13) . .
C14B C15 C16B C17B -0.6(9) . .
C18 C15 C16B C17B -173.6(15) . .
C15 C16B C17B C12 0.4(8) . .
C13B C12 C17B C16B -0.2(7) . .
C17A C12 C17B C16B 80.6(10) . .
C13A C12 C17B C16B -38.2(12) . .
N2 C12 C17B C16B -172.2(15) . .
Zn1 O2 C18 O3B 36(3) 8_547 .
Zn1 O2 C18 C15 -174.8(12) 8_547 .
Zn1 O2 C18 O3A -5(3) 8_547 .
O3A O3B C18 O2 -88(4) . .
O3A O3B C18 C15 117(4) . .
C16A C15 C18 O2 0.6(10) . .
C14A C15 C18 O2 179.8(6) . .
C16B C15 C18 O2 40.9(17) . .
C14B C15 C18 O2 -132.3(19) . .
C16A C15 C18 O3B 152(3) . .
C14A C15 C18 O3B -29(3) . .
C16B C15 C18 O3B -168(3) . .
C14B C15 C18 O3B 19(4) . .
C16A C15 C18 O3A -168(3) . .
C14A C15 C18 O3A 11(3) . .
C16B C15 C18 O3A -128(3) . .
C14B C15 C18 O3A 59(3) . .
O3B O3A C18 O2 109(4) . .
O3B O3A C18 C15 -80(5) . .
Zn1 O1 Zn1 O1 -122.6(16) 6 6_554
